data_4038046
loop_
_publ_author_name
'Liu, En-Chih'
'Topczewski, Joseph J.'

_publ_section_title
;
 Gram-Scale Synthesis of 2,5-Difluoro-7,7,8,8-tetracyanoquinodimethane
 (F<sub>2</sub>-TCNQ).
;
_journal_issue 6
_journal_name_full 'The Journal of organic chemistry'
_journal_page_first 4560
_journal_page_last 4564
_journal_paper_doi 10.1021/acs.joc.0c00053
_journal_volume 85
_journal_year 2020
_chemical_formula_sum 'C12 H2 F2 N4'
_chemical_formula_weight 240.18
_space_group_crystal_system monoclinic
_space_group_IT_number 12
_space_group_name_Hall '-C 2y'
_space_group_name_H-M_alt 'C 1 2/m 1'
_atom_sites_solution_hydrogens geom
_audit_creation_method SHELXL-2018/3
_cell_angle_alpha 90
_cell_angle_beta 106.72(6)
_cell_angle_gamma 90
_cell_formula_units_Z 2
_cell_length_a 10.122(13)
_cell_length_b 5.827(5)
_cell_length_c 8.812(11)
_cell_measurement_reflns_used 2977
_cell_measurement_temperature 100(2)
_cell_measurement_theta_max 30.38
_cell_measurement_theta_min 2.41
_cell_volume 497.8(10)
_computing_structure_refinement 'SHELXL-2018/3 (Sheldrick, 2018)'
_computing_structure_solution 'SHELXT 2014/5 (Sheldrick, 2014)'
_diffrn_ambient_temperature 100(2)
_diffrn_measured_fraction_theta_full 0.998
_diffrn_measured_fraction_theta_max 0.995
_diffrn_measurement_device_type Bruker_Photon_II_CMOS
_diffrn_radiation_type MoK\a
_diffrn_radiation_wavelength 0.71073
_diffrn_reflns_av_R_equivalents 0.0391
_diffrn_reflns_av_unetI/netI 0.0185
_diffrn_reflns_Laue_measured_fraction_full 0.998
_diffrn_reflns_Laue_measured_fraction_max 0.995
_diffrn_reflns_limit_h_max 14
_diffrn_reflns_limit_h_min -14
_diffrn_reflns_limit_k_max 8
_diffrn_reflns_limit_k_min -8
_diffrn_reflns_limit_l_max 12
_diffrn_reflns_limit_l_min -12
_diffrn_reflns_number 9654
_diffrn_reflns_point_group_measured_fraction_full 0.998
_diffrn_reflns_point_group_measured_fraction_max 0.995
_diffrn_reflns_theta_full 25.242
_diffrn_reflns_theta_max 30.629
_diffrn_reflns_theta_min 2.413
_exptl_absorpt_coefficient_mu 0.129
_exptl_crystal_colour yellow
_exptl_crystal_density_diffrn 1.602
_exptl_crystal_description plate
_exptl_crystal_F_000 240
_exptl_crystal_size_max 0.120
_exptl_crystal_size_mid 0.120
_exptl_crystal_size_min 0.020
_refine_diff_density_max 0.378
_refine_diff_density_min -0.219
_refine_diff_density_rms 0.049
_refine_ls_extinction_method none
_refine_ls_goodness_of_fit_ref 1.102
_refine_ls_hydrogen_treatment constr
_refine_ls_matrix_type full
_refine_ls_number_parameters 55
_refine_ls_number_reflns 841
_refine_ls_number_restraints 0
_refine_ls_restrained_S_all 1.102
_refine_ls_R_factor_all 0.0414
_refine_ls_R_factor_gt 0.0339
_refine_ls_shift/su_max 0.000
_refine_ls_shift/su_mean 0.000
_refine_ls_structure_factor_coef Fsqd
_refine_ls_weighting_details 'w=1/[\s^2^(Fo^2^)+(0.0489P)^2^+0.3303P] where P=(Fo^2^+2Fc^2^)/3'
_refine_ls_weighting_scheme calc
_refine_ls_wR_factor_gt 0.0956
_refine_ls_wR_factor_ref 0.1010
_reflns_Friedel_coverage 0.000
_reflns_number_gt 713
_reflns_number_total 841
_reflns_threshold_expression 'I > 2\s(I)'
_cod_data_source_file jo0c00053_si_001.cif
_cod_data_source_block 19084z_a
_cod_depositor_comments 'Adding full bibliography for 4038046.cif.'
_cod_original_sg_symbol_H-M 'C 2/m'
_cod_database_code 4038046
_shelx_shelxl_version_number 2018/3
_shelx_space_group_comment
;
The symmetry employed for this shelxl refinement is uniquely defined
by the following loop, which should always be used as a source of
symmetry information in preference to the above space-group names.
They are only intended as comments.
;
_shelx_estimated_absorpt_t_min 0.985
_shelx_estimated_absorpt_t_max 0.997

loop_
_space_group_symop_operation_xyz
'x, y, z'
'-x, y, -z'
'x+1/2, y+1/2, z'
'-x+1/2, y+1/2, -z'
'-x, -y, -z'
'x, -y, z'
'-x+1/2, -y+1/2, -z'
'x+1/2, -y+1/2, z'

loop_
_atom_site_label
_atom_site_type_symbol
_atom_site_fract_x
_atom_site_fract_y
_atom_site_fract_z
_atom_site_U_iso_or_equiv
_atom_site_adp_type
_atom_site_occupancy
_atom_site_site_symmetry_order
_atom_site_calc_flag
_atom_site_refinement_flags_posn
_atom_site_refinement_flags_adp
_atom_site_refinement_flags_occupancy
_atom_site_disorder_assembly
_atom_site_disorder_group
F1 F 0.76170(8) 0.500000 0.97970(10) 0.0185(2) Uani 1 2 d S T P . .
N1 N 0.02182(13) 0.500000 0.69593(15) 0.0224(3) Uani 1 2 d S T P . .
C1 C 0.13756(14) 0.500000 0.70889(16) 0.0164(3) Uani 1 2 d S T P . .
N2 N 0.33246(13) 0.500000 0.44927(15) 0.0196(3) Uani 1 2 d S T P . .
C2 C 0.30960(14) 0.500000 0.56894(17) 0.0158(3) Uani 1 2 d S T P . .
C3 C 0.28101(13) 0.500000 0.71863(16) 0.0147(3) Uani 1 2 d S T P . .
C4 C 0.38746(13) 0.500000 0.85676(16) 0.0137(3) Uani 1 2 d S T P . .
C5 C 0.52812(13) 0.500000 0.85252(15) 0.0144(3) Uani 1 2 d S T P . .
H5 H 0.548030 0.500000 0.753549 0.017 Uiso 1 2 calc R U P . .
C6 C 0.63143(13) 0.500000 0.98760(16) 0.0142(3) Uani 1 2 d S T P . .

loop_
_atom_site_aniso_label
_atom_site_aniso_U_11
_atom_site_aniso_U_22
_atom_site_aniso_U_33
_atom_site_aniso_U_23
_atom_site_aniso_U_13
_atom_site_aniso_U_12
F1 0.0138(4) 0.0271(5) 0.0168(4) 0.000 0.0077(3) 0.000
N1 0.0184(6) 0.0282(7) 0.0200(6) 0.000 0.0047(5) 0.000
C1 0.0191(6) 0.0181(6) 0.0123(6) 0.000 0.0048(4) 0.000
N2 0.0190(5) 0.0232(6) 0.0173(6) 0.000 0.0061(4) 0.000
C2 0.0149(5) 0.0167(6) 0.0155(6) 0.000 0.0037(4) 0.000
C3 0.0164(6) 0.0147(5) 0.0139(6) 0.000 0.0059(4) 0.000
C4 0.0163(6) 0.0126(5) 0.0136(6) 0.000 0.0067(4) 0.000
C5 0.0158(6) 0.0161(6) 0.0132(6) 0.000 0.0070(5) 0.000
C6 0.0138(6) 0.0159(6) 0.0146(6) 0.000 0.0067(4) 0.000

loop_
_atom_type_symbol
_atom_type_description
_atom_type_scat_dispersion_real
_atom_type_scat_dispersion_imag
_atom_type_scat_source
C C 0.0033 0.0016 'International Tables Vol C Tables 4.2.6.8 and 6.1.1.4'
H H 0.0000 0.0000 'International Tables Vol C Tables 4.2.6.8 and 6.1.1.4'
F F 0.0171 0.0103 'International Tables Vol C Tables 4.2.6.8 and 6.1.1.4'
N N 0.0061 0.0033 'International Tables Vol C Tables 4.2.6.8 and 6.1.1.4'

loop_
_geom_angle_atom_site_label_1
_geom_angle_atom_site_label_2
_geom_angle_atom_site_label_3
_geom_angle
_geom_angle_site_symmetry_1
_geom_angle_site_symmetry_3
_geom_angle_publ_flag
N1 C1 C3 177.81(14) . . ?
N2 C2 C3 179.99(15) . . ?
C4 C3 C2 120.14(15) . . ?
C4 C3 C1 125.25(14) . . ?
C2 C3 C1 114.61(14) . . ?
C3 C4 C5 120.53(14) . . ?
C3 C4 C6 124.00(14) . 5_667 ?
C5 C4 C6 115.47(13) . 5_667 ?
C6 C5 C4 120.24(14) . . ?
C6 C5 H5 119.9 . . ?
C4 C5 H5 119.9 . . ?
C5 C6 F1 118.82(14) . . ?
C5 C6 C4 124.29(14) . 5_667 ?
F1 C6 C4 116.89(13) . 5_667 ?

loop_
_geom_bond_atom_site_label_1
_geom_bond_atom_site_label_2
_geom_bond_distance
_geom_bond_site_symmetry_2
_geom_bond_publ_flag
F1 C6 1.340(2) . ?
N1 C1 1.144(2) . ?
C1 C3 1.430(3) . ?
N2 C2 1.143(2) . ?
C2 C3 1.430(2) . ?
C3 C4 1.374(2) . ?
C4 C5 1.435(2) . ?
C4 C6 1.438(2) 5_667 ?
C5 C6 1.339(2) . ?
C5 H5 0.9500 . ?

loop_
_geom_torsion_atom_site_label_1
_geom_torsion_atom_site_label_2
_geom_torsion_atom_site_label_3
_geom_torsion_atom_site_label_4
_geom_torsion
_geom_torsion_site_symmetry_1
_geom_torsion_site_symmetry_2
_geom_torsion_site_symmetry_3
_geom_torsion_site_symmetry_4
_geom_torsion_publ_flag
C2 C3 C4 C5 0.000(1) . . . . ?
C1 C3 C4 C5 180.000(0) . . . . ?
C2 C3 C4 C6 180.000(1) . . . 5_667 ?
C1 C3 C4 C6 0.000(1) . . . 5_667 ?
C3 C4 C5 C6 180.000(1) . . . . ?
C6 C4 C5 C6 0.000(1) 5_667 . . . ?
C4 C5 C6 F1 180.000(0) . . . . ?
C4 C5 C6 C4 0.000(1) . . . 5_667 ?
